data_7110784
loop_
_publ_author_name
'Bryce, Martin R.'
'Batsanov, Andrei S.'
'Finn, Terry'
'Hansen, Thomas K.'
'Howard, Judith A. K.'
'Kamenjicki, Marta'
'Lednev, Igor K.'
'Asher, Sanford A.'

_publ_section_title
;
 Crown-annelated 9,10-bis(1,3-dithiol-2-ylidene)-9,10-dihydroanthracene
 derivatives: a new efficient transducer in the electrochemical and
 spectroscopic monitoring of metal complexation
;
_journal_issue 4
_journal_name_full 'Chemical Communications'
_journal_page_first 295
_journal_paper_doi 10.1039/a908716h
_journal_year 2000
_chemical_formula_moiety 'C32 H34 O4 S6, C H2 Cl2'
_chemical_formula_sum 'C33 H36 Cl2 O4 S6'
_chemical_formula_weight 759.88
_chemical_melting_point 497.1(10)
_chemical_name_systematic
; 
 ? 
;
_space_group_IT_number 2
_symmetry_cell_setting triclinic
_symmetry_space_group_name_Hall '-P 1'
_symmetry_space_group_name_H-M 'P -1'
_atom_sites_solution_hydrogens difmap
_atom_sites_solution_primary direct
_atom_sites_solution_secondary difmap
_audit_creation_method SHELXL
_cell_angle_alpha 104.928(4)
_cell_angle_beta 97.021(5)
_cell_angle_gamma 106.602(4)
_cell_formula_units_Z 2
_cell_length_a 11.891(2)
_cell_length_b 12.546(1)
_cell_length_c 12.691(2)
_cell_measurement_reflns_used 413
_cell_measurement_temperature 120(2)
_cell_measurement_theta_max 26
_cell_measurement_theta_min 7
_cell_volume 1713.5(4)
_computing_cell_refinement 'Bruker SMART'
_computing_data_collection 'Bruker SMART'
_computing_data_reduction 'Bruker SAINT'
_computing_molecular_graphics 'Bruker SHELXTL'
_computing_publication_material 'Bruker SHELXTL'
_computing_structure_refinement 'SHELXL-93 (Sheldrick, 1993)'
_computing_structure_solution 'SHELXS-86 (Sheldrick, 1990)'
_diffrn_ambient_temperature 120(2)
_diffrn_measurement_device 'SMART 1K CCD area detector'
_diffrn_measurement_method '\w scans'
_diffrn_radiation_monochromator graphite
_diffrn_radiation_source 'fine-focus sealed tube'
_diffrn_radiation_type MoK\a
_diffrn_radiation_wavelength 0.71073
_diffrn_reflns_av_R_equivalents 0.0251
_diffrn_reflns_av_sigmaI/netI 0.0263
_diffrn_reflns_limit_h_max 9
_diffrn_reflns_limit_h_min -15
_diffrn_reflns_limit_k_max 16
_diffrn_reflns_limit_k_min -11
_diffrn_reflns_limit_l_max 15
_diffrn_reflns_limit_l_min -14
_diffrn_reflns_number 9437
_diffrn_reflns_theta_max 27.48
_diffrn_reflns_theta_min 1.70
_diffrn_standards_decay_% 0
_diffrn_standards_interval_count 'not measured'
_diffrn_standards_number 'not measured'
_exptl_absorpt_coefficient_mu 0.593
_exptl_absorpt_correction_T_max 0.9340
_exptl_absorpt_correction_T_min 0.8714
_exptl_absorpt_correction_type integration
_exptl_crystal_colour orange
_exptl_crystal_density_diffrn 1.473
_exptl_crystal_description rhomb
_exptl_crystal_F_000 792
_exptl_crystal_size_max 0.40
_exptl_crystal_size_mid 0.20
_exptl_crystal_size_min 0.15
_refine_diff_density_max 0.428
_refine_diff_density_min -0.293
_refine_diff_density_rms 0.064
_refine_ls_extinction_coef 0.0023(3)
_refine_ls_extinction_expression Fc^*^=kFc[1+0.001xFc^2^\l^3^/sin(2\q)]^-1/4^
_refine_ls_extinction_method SHELXL
_refine_ls_goodness_of_fit_all 1.176
_refine_ls_goodness_of_fit_obs 1.125
_refine_ls_hydrogen_treatment refall
_refine_ls_matrix_type full
_refine_ls_number_parameters 551
_refine_ls_number_reflns 7080
_refine_ls_number_restraints 0
_refine_ls_restrained_S_all 1.259
_refine_ls_restrained_S_obs 1.125
_refine_ls_R_factor_all 0.0476
_refine_ls_R_factor_obs 0.0370
_refine_ls_shift/esd_max 0.001
_refine_ls_shift/esd_mean 0.000
_refine_ls_structure_factor_coef Fsqd
_refine_ls_weighting_details 'w=1/[\s^2^(Fo^2^)+(0.0133P)^2^+2.5069P] where P=(Fo^2^+2Fc^2^)/3'
_refine_ls_weighting_scheme calc
_refine_ls_wR_factor_all 0.0889
_refine_ls_wR_factor_obs 0.0737
_reflns_number_observed 6205
_reflns_number_total 7137
_reflns_observed_criterion >2sigma(I)
_cod_data_source_file a908716hsup1.cif
_cod_data_source_block 8.CH2Cl2
_cod_depositor_comments
;
The following automatic conversions were performed:

'_chemical_melting_point' value '223-225 deg.C' was changed to
'497.1(10)' - it was converted from degrees Celsius(C) to Kelvins(K),
the average value was taken and precision was
estimated.

'_symmetry_cell_setting' value 'Triclinic' changed to
'triclinic' according to
/home/saulius/struct/CIF-dictionaries/cif_core.dic dictionary named
'cif_core.dic' version 2.4.2 from 2011-04-26.

Automatic conversion script
Id: cif_fix_values 1891 2012-01-12 08:04:46Z andrius 

The following automatic conversions were performed:

'_refine_ls_weighting_scheme' value 'calc
w=1/[\s^2^(Fo^2^)+(0.0133P)^2^+2.5069P] where P=(Fo^2^+2Fc^2^)/3' was
changed to 'calc'. New tag '_refine_ls_weighting_details' was
created. The value of the new tag was set to
'w=1/[\s^2^(Fo^2^)+(0.0133P)^2^+2.5069P] where P=(Fo^2^+2Fc^2^)/3'.

Automatic conversion script
Id: cif_fix_values 3143 2015-03-26 13:38:13Z robertas 
;
_cod_original_cell_volume 1713.5(2)
_cod_database_code 7110784

loop_
_symmetry_equiv_pos_as_xyz
'x, y, z'
'-x, -y, -z'

loop_
_atom_site_aniso_label
_atom_site_aniso_U_11
_atom_site_aniso_U_22
_atom_site_aniso_U_33
_atom_site_aniso_U_23
_atom_site_aniso_U_13
_atom_site_aniso_U_12
S1 0.0135(2) 0.0152(2) 0.0196(3) 0.0084(2) 0.0060(2) 0.0054(2)
S2 0.0154(3) 0.0131(2) 0.0182(3) 0.0051(2) 0.0049(2) 0.0030(2)
S3 0.0198(3) 0.0155(3) 0.0171(3) 0.0028(2) 0.0057(2) 0.0036(2)
S4 0.0169(3) 0.0211(3) 0.0167(3) 0.0041(2) 0.0075(2) 0.0070(2)
S5 0.0176(3) 0.0161(3) 0.0237(3) 0.0070(2) 0.0057(2) 0.0087(2)
S6 0.0252(3) 0.0138(3) 0.0248(3) 0.0093(2) 0.0096(2) 0.0079(2)
O1 0.0162(8) 0.0236(8) 0.0212(9) 0.0097(7) 0.0031(7) 0.0047(6)
O2 0.0284(9) 0.0231(9) 0.0242(10) 0.0116(7) 0.0089(7) 0.0134(7)
O3 0.0327(10) 0.0356(11) 0.0291(11) 0.0145(8) 0.0078(8) 0.0034(8)
O4 0.0243(9) 0.0301(10) 0.0232(10) 0.0045(8) 0.0108(7) -0.0014(7)
C1 0.0170(11) 0.0181(11) 0.0161(12) 0.0021(9) 0.0017(9) 0.0042(9)
C2 0.0148(11) 0.0224(12) 0.0215(13) 0.0040(10) -0.0001(9) -0.0006(9)
C3 0.0123(10) 0.0291(13) 0.0194(13) 0.0081(10) 0.0042(9) 0.0041(9)
C4 0.0154(10) 0.0226(11) 0.0148(12) 0.0061(9) 0.0054(9) 0.0092(9)
C5 0.0191(11) 0.0168(11) 0.0149(12) 0.0058(9) 0.0016(9) 0.0061(9)
C6 0.0189(11) 0.0208(11) 0.0203(13) 0.0114(9) 0.0023(9) 0.0037(9)
C7 0.0154(10) 0.0262(12) 0.0188(13) 0.0133(10) 0.0053(9) 0.0059(9)
C8 0.0179(10) 0.0202(11) 0.0143(12) 0.0065(9) 0.0047(9) 0.0098(9)
C9 0.0141(10) 0.0153(10) 0.0104(11) 0.0028(8) 0.0026(8) 0.0034(8)
C10 0.0136(10) 0.0161(10) 0.0150(12) 0.0072(8) 0.0035(8) 0.0062(8)
C11 0.0142(10) 0.0196(11) 0.0075(11) 0.0043(8) 0.0010(8) 0.0048(8)
C12 0.0146(10) 0.0171(10) 0.0118(11) 0.0074(8) 0.0039(8) 0.0052(8)
C13 0.0136(10) 0.0168(10) 0.0100(11) 0.0046(8) 0.0014(8) 0.0047(8)
C14 0.0134(10) 0.0177(10) 0.0094(11) 0.0058(8) 0.0002(8) 0.0050(8)
C15 0.0141(10) 0.0137(10) 0.0118(11) 0.0026(8) 0.0043(8) 0.0032(8)
C16 0.0205(11) 0.0156(10) 0.0149(12) 0.0044(8) 0.0052(9) 0.0095(9)
C17 0.0181(11) 0.0145(10) 0.0171(12) 0.0065(8) 0.0063(9) 0.0065(8)
C18 0.0151(10) 0.0158(10) 0.0161(12) 0.0060(8) 0.0043(8) 0.0069(8)
C19 0.0242(12) 0.0198(11) 0.0136(12) 0.0047(9) 0.0038(9) 0.0119(9)
C20 0.0218(11) 0.0214(11) 0.0150(12) 0.0042(9) 0.0053(9) 0.0137(9)
C21 0.0288(13) 0.0248(13) 0.0174(14) 0.0029(10) 0.0020(11) 0.0101(11)
C22 0.0273(13) 0.0346(15) 0.0196(14) 0.0069(11) 0.0105(11) 0.0159(11)
C23 0.0213(11) 0.0149(10) 0.0238(14) 0.0074(9) 0.0064(10) 0.0067(9)
C24 0.0175(11) 0.0242(12) 0.0231(14) 0.0094(10) 0.0063(10) 0.0040(10)
C25 0.0184(11) 0.0284(13) 0.0234(14) 0.0070(10) 0.0019(10) 0.0121(10)
C26 0.0322(14) 0.0237(13) 0.0250(15) 0.0074(10) 0.0045(11) 0.0159(11)
C27 0.047(2) 0.036(2) 0.028(2) 0.0196(13) 0.0123(13) 0.0184(14)
C28 0.036(2) 0.042(2) 0.022(2) 0.0128(12) 0.0068(12) 0.0134(13)
C29 0.0235(13) 0.0282(14) 0.029(2) 0.0026(11) 0.0038(11) 0.0060(11)
C30 0.0201(12) 0.0214(12) 0.0276(15) 0.0079(10) 0.0027(10) 0.0041(10)
C31 0.0230(12) 0.0301(14) 0.0221(14) 0.0074(11) 0.0102(10) 0.0038(11)
C32 0.0234(12) 0.0218(12) 0.0201(14) 0.0100(10) 0.0085(10) 0.0065(10)
Cl1 0.0338(3) 0.0228(3) 0.0256(4) 0.0059(2) 0.0019(3) 0.0059(2)
Cl2 0.0259(3) 0.0297(3) 0.0295(4) 0.0075(3) 0.0098(3) 0.0109(2)
C33 0.0259(13) 0.0238(13) 0.029(2) 0.0103(11) 0.0085(11) 0.0098(11)

loop_
_atom_site_label
_atom_site_type_symbol
_atom_site_fract_x
_atom_site_fract_y
_atom_site_fract_z
_atom_site_U_iso_or_equiv
_atom_site_thermal_displace_type
_atom_site_occupancy
_atom_site_calc_flag
S1 S 0.28050(5) 0.79719(5) 0.87402(5) 0.01513(12) Uani 1 d
S2 S 0.50579(5) 0.95960(5) 0.85522(5) 0.01578(12) Uani 1 d
S3 S 0.43936(5) 0.35227(5) 0.61745(5) 0.01820(13) Uani 1 d
S4 S 0.67500(5) 0.50698(5) 0.61680(5) 0.01806(13) Uani 1 d
S5 S 0.12478(5) 0.91094(5) 0.76955(5) 0.01815(13) Uani 1 d
S6 S 0.38412(5) 1.09812(5) 0.75146(5) 0.01989(13) Uani 1 d
O1 O -0.01418(14) 0.81987(14) 0.51263(14) 0.0203(3) Uani 1 d
O2 O 0.0027(2) 0.80666(15) 0.28117(15) 0.0230(4) Uani 1 d
O3 O 0.2451(2) 0.8274(2) 0.1961(2) 0.0332(4) Uani 1 d
O4 O 0.3307(2) 0.8923(2) 0.4367(2) 0.0284(4) Uani 1 d
C1 C 0.7114(2) 0.8796(2) 0.9419(2) 0.0182(5) Uani 1 d
H1 H 0.6919(23) 0.9459(23) 0.9793(22) 0.017(6) Uiso 1 d
C2 C 0.8318(2) 0.8929(2) 0.9400(2) 0.0220(5) Uani 1 d
H2 H 0.8895(26) 0.9677(26) 0.9705(24) 0.027(7) Uiso 1 d
C3 C 0.8646(2) 0.7968(2) 0.8930(2) 0.0207(5) Uani 1 d
H3 H 0.9485(27) 0.8066(25) 0.8980(24) 0.028(7) Uiso 1 d
C4 C 0.7773(2) 0.6870(2) 0.8451(2) 0.0167(4) Uani 1 d
H4 H 0.8013(21) 0.6236(21) 0.8174(20) 0.008(6) Uiso 1 d
C5 C 0.3988(2) 0.4264(2) 0.8590(2) 0.0169(5) Uani 1 d
H5 H 0.4217(24) 0.3640(25) 0.8262(23) 0.022(7) Uiso 1 d
C6 C 0.3106(2) 0.4125(2) 0.9218(2) 0.0198(5) Uani 1 d
H6 H 0.2719(23) 0.3366(23) 0.9276(21) 0.015(6) Uiso 1 d
C7 C 0.2844(2) 0.5094(2) 0.9813(2) 0.0189(5) Uani 1 d
H7 H 0.2287(28) 0.5010(26) 1.0285(26) 0.034(8) Uiso 1 d
C8 C 0.3442(2) 0.6203(2) 0.9752(2) 0.0163(4) Uani 1 d
H8 H 0.3313(22) 0.6891(22) 1.0192(21) 0.013(6) Uiso 1 d
C9 C 0.4939(2) 0.7497(2) 0.8966(2) 0.0138(4) Uani 1 d
C10 C 0.5588(2) 0.5577(2) 0.7905(2) 0.0141(4) Uani 1 d
C11 C 0.6224(2) 0.7700(2) 0.8942(2) 0.0140(4) Uani 1 d
C12 C 0.6552(2) 0.6719(2) 0.8427(2) 0.0138(4) Uani 1 d
C13 C 0.4595(2) 0.5367(2) 0.8510(2) 0.0136(4) Uani 1 d
C14 C 0.4298(2) 0.6346(2) 0.9082(2) 0.0134(4) Uani 1 d
C15 C 0.4367(2) 0.8257(2) 0.8805(2) 0.0136(4) Uani 1 d
C16 C 0.2680(2) 0.9034(2) 0.8095(2) 0.0161(4) Uani 1 d
C17 C 0.3713(2) 0.9788(2) 0.8030(2) 0.0157(4) Uani 1 d
C18 C 0.5591(2) 0.4821(2) 0.6915(2) 0.0149(4) Uani 1 d
C19 C 0.4906(2) 0.3227(2) 0.4916(2) 0.0183(5) Uani 1 d
C20 C 0.5988(2) 0.3938(2) 0.4920(2) 0.0181(5) Uani 1 d
C21 C 0.4070(2) 0.2207(2) 0.3973(2) 0.0244(5) Uani 1 d
H211 H 0.3393(30) 0.2396(28) 0.3678(28) 0.041(9) Uiso 1 d
H212 H 0.3805(34) 0.1539(35) 0.4210(32) 0.061(12) Uiso 1 d
H213 H 0.4459(31) 0.2038(30) 0.3413(30) 0.046(10) Uiso 1 d
C22 C 0.6663(3) 0.3871(3) 0.3993(2) 0.0257(5) Uani 1 d
H221 H 0.7424(31) 0.3868(28) 0.4239(27) 0.039(9) Uiso 1 d
H222 H 0.6799(30) 0.4561(31) 0.3771(28) 0.044(10) Uiso 1 d
H223 H 0.6258(33) 0.3191(34) 0.3372(32) 0.056(11) Uiso 1 d
C23 C 0.0468(2) 0.7638(2) 0.6716(2) 0.0194(5) Uani 1 d
H231 H 0.1060(26) 0.7400(24) 0.6309(24) 0.026(7) Uiso 1 d
H232 H 0.0166(26) 0.7118(25) 0.7131(25) 0.027(7) Uiso 1 d
C24 C -0.0582(2) 0.7645(2) 0.5911(2) 0.0216(5) Uani 1 d
H241 H -0.1081(28) 0.6801(28) 0.5520(26) 0.038(9) Uiso 1 d
H242 H -0.1054(27) 0.8039(26) 0.6332(25) 0.031(8) Uiso 1 d
C25 C -0.1096(2) 0.8093(2) 0.4267(2) 0.0228(5) Uani 1 d
H251 H -0.1629(24) 0.8469(23) 0.4592(22) 0.020(7) Uiso 1 d
H252 H -0.1566(26) 0.7224(26) 0.3879(25) 0.029(8) Uiso 1 d
C26 C -0.0610(3) 0.8699(2) 0.3459(2) 0.0256(5) Uani 1 d
H261 H -0.1335(27) 0.8765(26) 0.2935(26) 0.033(8) Uiso 1 d
H262 H -0.0102(25) 0.9449(25) 0.3811(23) 0.023(7) Uiso 1 d
C27 C 0.0514(3) 0.8631(3) 0.2048(3) 0.0337(6) Uani 1 d
H271 H 0.1057(29) 0.9444(30) 0.2431(27) 0.040(9) Uiso 1 d
H272 H -0.0116(28) 0.8676(27) 0.1508(27) 0.035(8) Uiso 1 d
C28 C 0.1235(3) 0.7981(3) 0.1405(2) 0.0328(6) Uani 1 d
H281 H 0.0844(25) 0.7121(26) 0.1176(24) 0.026(7) Uiso 1 d
H282 H 0.1291(31) 0.8215(30) 0.0713(31) 0.049(10) Uiso 1 d
C29 C 0.2698(2) 0.7515(2) 0.2552(2) 0.0287(6) Uani 1 d
H291 H 0.3540(30) 0.7587(28) 0.2551(27) 0.041(9) Uiso 1 d
H292 H 0.2185(26) 0.6722(26) 0.2141(24) 0.027(7) Uiso 1 d
C30 C 0.2494(2) 0.7795(2) 0.3728(2) 0.0238(5) Uani 1 d
H301 H 0.1685(27) 0.7790(25) 0.3747(24) 0.030(8) Uiso 1 d
H302 H 0.2647(25) 0.7223(25) 0.4074(24) 0.025(7) Uiso 1 d
C31 C 0.3042(2) 0.9308(2) 0.5436(2) 0.0258(5) Uani 1 d
H311 H 0.2932(31) 0.8674(31) 0.5800(30) 0.050(10) Uiso 1 d
H312 H 0.2277(27) 0.9510(26) 0.5314(25) 0.032(8) Uiso 1 d
C32 C 0.4107(2) 1.0347(2) 0.6141(2) 0.0209(5) Uani 1 d
H321 H 0.4265(27) 1.0969(27) 0.5846(26) 0.033(8) Uiso 1 d
H322 H 0.4800(28) 1.0126(26) 0.6232(25) 0.033(8) Uiso 1 d
Cl1 Cl 1.00556(6) 0.46329(5) 0.62008(6) 0.02890(15) Uani 1 d
Cl2 Cl 1.01162(6) 0.54767(6) 0.85972(6) 0.02791(14) Uani 1 d
C33 C 1.0762(2) 0.4758(2) 0.7561(2) 0.0250(5) Uani 1 d
H331 H 1.1573(29) 0.5237(27) 0.7682(25) 0.033(8) Uiso 1 d
H332 H 1.0631(28) 0.3973(29) 0.7580(26) 0.037(9) Uiso 1 d

loop_
_atom_type_symbol
_atom_type_description
_atom_type_scat_dispersion_real
_atom_type_scat_dispersion_imag
_atom_type_scat_source
C C 0.0033 0.0016 'International Tables Vol C Tables 4.2.6.8 and 6.1.1.4'
H H 0.0000 0.0000 'International Tables Vol C Tables 4.2.6.8 and 6.1.1.4'
O O 0.0106 0.0060 'International Tables Vol C Tables 4.2.6.8 and 6.1.1.4'
S S 0.1246 0.1234 'International Tables Vol C Tables 4.2.6.8 and 6.1.1.4'
Cl Cl 0.1484 0.1585 'International Tables Vol C Tables 4.2.6.8 and 6.1.1.4'

loop_
_exptl_crystal_face_index_h
_exptl_crystal_face_index_k
_exptl_crystal_face_index_l
_exptl_crystal_face_perp_dist
1.00 0.00 0.00 0.1000
-1.00 0.00 0.00 0.1000
0.00 -1.00 1.00 0.1000
0.00 1.00 -1.00 0.1000
0.00 1.00 0.00 0.0750
0.00 -1.00 0.00 0.0750
0.00 0.00 1.00 0.1600

loop_
_geom_angle_atom_site_label_1
_geom_angle_atom_site_label_2
_geom_angle_atom_site_label_3
_geom_angle
_geom_angle_site_symmetry_3
C16 S1 C15 95.95(11) .
C17 S2 C15 95.97(10) .
C19 S3 C18 97.41(11) .
C20 S4 C18 97.26(11) .
C16 S5 C23 101.36(11) .
C17 S6 C32 98.84(11) .
C24 O1 C25 111.3(2) .
C27 O2 C26 111.7(2) .
C29 O3 C28 116.6(2) .
C31 O4 C30 111.7(2) .
C2 C1 C11 120.6(2) .
C2 C1 H1 118.4(16) .
C11 C1 H1 120.9(16) .
C3 C2 C1 120.1(2) .
C3 C2 H2 120.8(18) .
C1 C2 H2 119.0(18) .
C2 C3 C4 120.0(2) .
C2 C3 H3 118.8(18) .
C4 C3 H3 121.1(17) .
C3 C4 C12 121.0(2) .
C3 C4 H4 118.7(15) .
C12 C4 H4 120.3(15) .
C6 C5 C13 120.9(2) .
C6 C5 H5 120.0(17) .
C13 C5 H5 118.9(17) .
C5 C6 C7 120.2(2) .
C5 C6 H6 119.3(15) .
C7 C6 H6 120.4(15) .
C6 C7 C8 120.0(2) .
C6 C7 H7 120.4(19) .
C8 C7 H7 119.6(19) .
C7 C8 C14 120.3(2) .
C7 C8 H8 121.4(15) .
C14 C8 H8 118.2(15) .
C15 C9 C11 123.1(2) .
C15 C9 C14 122.4(2) .
C11 C9 C14 114.3(2) .
C18 C10 C12 122.2(2) .
C18 C10 C13 123.5(2) .
C12 C10 C13 114.2(2) .
C1 C11 C12 119.5(2) .
C1 C11 C9 123.1(2) .
C12 C11 C9 117.4(2) .
C4 C12 C11 118.7(2) .
C4 C12 C10 123.1(2) .
C11 C12 C10 118.2(2) .
C5 C13 C14 118.9(2) .
C5 C13 C10 123.1(2) .
C14 C13 C10 117.8(2) .
C8 C14 C13 119.6(2) .
C8 C14 C9 122.6(2) .
C13 C14 C9 117.7(2) .
C9 C15 S1 123.3(2) .
C9 C15 S2 124.6(2) .
S1 C15 S2 112.03(12) .
C17 C16 S5 124.8(2) .
C17 C16 S1 116.7(2) .
S5 C16 S1 118.23(13) .
C16 C17 S6 125.8(2) .
C16 C17 S2 117.2(2) .
S6 C17 S2 116.98(12) .
C10 C18 S4 124.1(2) .
C10 C18 S3 124.3(2) .
S4 C18 S3 111.42(12) .
C20 C19 C21 128.0(2) .
C20 C19 S3 116.2(2) .
C21 C19 S3 115.8(2) .
C19 C20 C22 127.8(2) .
C19 C20 S4 117.0(2) .
C22 C20 S4 115.1(2) .
C19 C21 H211 110.4(20) .
C19 C21 H212 110.8(24) .
H211 C21 H212 110.1(30) .
C19 C21 H213 109.4(22) .
H211 C21 H213 107.5(29) .
H212 C21 H213 108.6(31) .
C20 C22 H221 110.6(20) .
C20 C22 H222 110.4(21) .
H221 C22 H222 104.0(28) .
C20 C22 H223 111.7(22) .
H221 C22 H223 109.0(29) .
H222 C22 H223 110.8(30) .
C24 C23 S5 110.3(2) .
C24 C23 H231 110.7(17) .
S5 C23 H231 107.3(17) .
C24 C23 H232 108.6(18) .
S5 C23 H232 108.7(18) .
H231 C23 H232 111.2(23) .
O1 C24 C23 109.3(2) .
O1 C24 H241 110.4(18) .
C23 C24 H241 106.5(18) .
O1 C24 H242 111.9(18) .
C23 C24 H242 108.9(18) .
H241 C24 H242 109.6(25) .
O1 C25 C26 110.3(2) .
O1 C25 H251 109.4(16) .
C26 C25 H251 107.6(16) .
O1 C25 H252 108.9(16) .
C26 C25 H252 111.8(16) .
H251 C25 H252 108.9(22) .
O2 C26 C25 110.5(2) .
O2 C26 H261 110.5(17) .
C25 C26 H261 108.7(16) .
O2 C26 H262 108.4(17) .
C25 C26 H262 112.4(18) .
H261 C26 H262 106.3(23) .
O2 C27 C28 111.1(2) .
O2 C27 H271 112.1(19) .
C28 C27 H271 107.2(19) .
O2 C27 H272 111.6(19) .
C28 C27 H272 107.8(19) .
H271 C27 H272 106.7(26) .
O3 C28 C27 114.8(3) .
O3 C28 H281 109.1(17) .
C27 C28 H281 112.3(17) .
O3 C28 H282 104.9(20) .
C27 C28 H282 107.5(20) .
H281 C28 H282 107.8(26) .
O3 C29 C30 114.3(2) .
O3 C29 H291 105.0(19) .
C30 C29 H291 110.8(19) .
O3 C29 H292 108.2(17) .
C30 C29 H292 108.5(17) .
H291 C29 H292 109.9(25) .
O4 C30 C29 109.1(2) .
O4 C30 H301 108.9(18) .
C29 C30 H301 111.8(18) .
O4 C30 H302 108.3(17) .
C29 C30 H302 110.1(17) .
H301 C30 H302 108.6(23) .
O4 C31 C32 107.5(2) ..
O4 C31 H311 110.1(20) .
C32 C31 H311 108.4(21) .
O4 C31 H312 107.0(17) .
C32 C31 H312 112.8(17) .
H311 C31 H312 110.9(26) .
C31 C32 S6 111.8(2) .
C31 C32 H321 113.0(19) .
S6 C32 H321 103.3(19) .
C31 C32 H322 110.3(19) .
S6 C32 H322 109.1(19) .
H321 C32 H322 109.1(26) .
Cl1 C33 Cl2 111.50(14) .
Cl1 C33 H331 106.9(19) .
Cl2 C33 H331 107.0(19) .
Cl1 C33 H332 106.0(19) .
Cl2 C33 H332 109.1(19) .
H331 C33 H332 116.4(26) .

loop_
_geom_bond_atom_site_label_1
_geom_bond_atom_site_label_2
_geom_bond_distance
S1 C16 1.764(2)
S1 C15 1.776(2)
S2 C17 1.760(2)
S2 C15 1.776(2)
S3 C19 1.767(2)
S3 C18 1.767(2)
S4 C20 1.761(2)
S4 C18 1.767(2)
S5 C16 1.753(2)
S5 C23 1.836(2)
S6 C17 1.758(2)
S6 C32 1.826(3)
O1 C24 1.422(3)
O1 C25 1.425(3)
O2 C27 1.425(3)
O2 C26 1.426(3)
O3 C29 1.425(3)
O3 C28 1.427(3)
O4 C31 1.423(3)
O4 C30 1.424(3)
C1 C2 1.397(3)
C1 C11 1.400(3)
C1 H1 0.95(3)
C2 C3 1.386(4)
C2 H2 0.94(3)
C3 C4 1.393(3)
C3 H3 0.96(3)
C4 C12 1.405(3)
C4 H4 0.92(2)
C5 C6 1.392(3)
C5 C13 1.402(3)
C5 H5 0.92(3)
C6 C7 1.395(3)
C6 H6 0.96(3)
C7 C8 1.397(3)
C7 H7 0.95(3)
C8 C14 1.406(3)
C8 H8 0.96(3)
C9 C15 1.360(3)
C9 C11 1.481(3)
C9 C14 1.482(3)
C10 C18 1.366(3)
C10 C12 1.481(3)
C10 C13 1.484(3)
C11 C12 1.420(3)
C13 C14 1.419(3)
C16 C17 1.346(3)
C19 C20 1.339(3)
C19 C21 1.500(3)
C20 C22 1.501(3)
C21 H211 0.96(3)
C21 H212 0.95(4)
C21 H213 0.91(4)
C22 H221 0.92(3)
C22 H222 0.95(4)
C22 H223 0.95(4)
C23 C24 1.517(3)
C23 H231 0.99(3)
C23 H232 0.96(3)
C24 H241 1.01(3)
C24 H242 0.97(3)
C25 C26 1.503(4)
C25 H251 0.96(3)
C25 H252 1.03(3)
C26 H261 1.06(3)
C26 H262 0.92(3)
C27 C28 1.515(4)
C27 H271 0.99(3)
C27 H272 0.98(3)
C28 H281 0.99(3)
C28 H282 1.00(4)
C29 C30 1.509(4)
C29 H291 0.98(3)
C29 H292 0.97(3)
C30 H301 0.96(3)
C30 H302 0.98(3)
C31 C32 1.511(4)
C31 H311 1.00(4)
C31 H312 1.02(3)
C32 H321 0.93(3)
C32 H322 0.94(3)
Cl1 C33 1.773(3)
Cl2 C33 1.779(3)
C33 H331 0.95(3)
C33 H332 0.96(3)

loop_
_geom_torsion_atom_site_label_1
_geom_torsion_atom_site_label_2
_geom_torsion_atom_site_label_3
_geom_torsion_atom_site_label_4
_geom_torsion
C17 C16 S5 C23 125.9(2)
C16 S5 C23 C24 -156.2(2)
S5 C23 C24 O1 73.6(2)
C23 C24 O1 C25 172.5(2)
C24 O1 C25 C26 179.2(2)
O1 C25 C26 O2 70.5(3)
C25 C26 O2 C27 -179.1(2)
C26 O2 C27 C28 177.4(2)
O2 C27 C28 O3 -84.6(3)
C27 C28 O3 C29 97.1(3)
C28 O3 C29 C30 -85.7(3)
O3 C29 C30 O4 -63.6(3)
C29 C30 O4 C21 -96.7(2)
C30 O4 C21 C32 -144.8(2)
O4 C21 C32 S6 141.1(2)
C21 C32 S6 C17 2.21(11)
C32 S6 C17 C16 -102.4(2)
